data_7057602
loop_
_publ_author_name
'Chakraborty, Tonmoy'
'Dasgupta, Sanchari'
'Zangrando, Ennio'
'Das, Debasis'

_publ_section_title
;
 Portraying the role of halo ligands and the auxiliary part of ligands of
 mononuclear manganese(iii)-Schiff base complexes in catalyzing
 phospho--ester bond hydrolysis
;
_journal_issue 18
_journal_name_full 'New Journal of Chemistry'
_journal_page_first 14933
_journal_paper_doi 10.1039/C8NJ02634C
_journal_volume 42
_journal_year 2018
_chemical_formula_moiety 'C28 H42 Mn N4 O6, I3'
_chemical_formula_sum 'C28 H42 I3 Mn N4 O6'
_chemical_formula_weight 966.29
_space_group_crystal_system triclinic
_space_group_IT_number 2
_space_group_name_Hall '-P 1'
_space_group_name_H-M_alt 'P -1'
_symmetry_space_group_name_Hall '-P 1'
_symmetry_space_group_name_H-M 'P -1'
_atom_sites_solution_hydrogens mixed
_audit_creation_method SHELXL-2014/7
_audit_update_record
;
2018-07-24 deposited with the CCDC.
2018-07-27 downloaded from the CCDC.
;
_cell_angle_alpha 89.830(5)
_cell_angle_beta 69.668(4)
_cell_angle_gamma 63.170(4)
_cell_formula_units_Z 1
_cell_length_a 9.487(1)
_cell_length_b 10.508(2)
_cell_length_c 10.717(1)
_cell_measurement_reflns_used 3580
_cell_measurement_temperature 268(2)
_cell_measurement_theta_max 27.81
_cell_measurement_theta_min 2.78
_cell_volume 878.7(2)
_computing_cell_refinement 'BRUKER SMART'
_computing_data_collection 'BRUKER SMART'
_computing_data_reduction 'BRUKER SAINT'
_computing_molecular_graphics 'Ortep3 for Windows (Farrugia,1997)'
_computing_publication_material 'Wingx 2013.3 (Farrugia, 1999)'
_computing_structure_refinement 'SHELXL-2014/7 (Sheldrick, 2014)'
_computing_structure_solution 'SHELX97 (Sheldrick, 2008)'
_diffrn_ambient_temperature 268(2)
_diffrn_measured_fraction_theta_full 0.999
_diffrn_measured_fraction_theta_max 0.989
_diffrn_measurement_device_type 'BRUKER SMART APEX CCD DIFFRACTOMETER'
_diffrn_measurement_method 'OMEGA-PHI SCAN'
_diffrn_radiation_monochromator graphite
_diffrn_radiation_type MoK\a
_diffrn_radiation_wavelength 0.71073
_diffrn_reflns_av_R_equivalents 0.0681
_diffrn_reflns_av_unetI/netI 0.0437
_diffrn_reflns_Laue_measured_fraction_full 0.999
_diffrn_reflns_Laue_measured_fraction_max 0.989
_diffrn_reflns_limit_h_max 12
_diffrn_reflns_limit_h_min -12
_diffrn_reflns_limit_k_max 14
_diffrn_reflns_limit_k_min -14
_diffrn_reflns_limit_l_max 14
_diffrn_reflns_limit_l_min -14
_diffrn_reflns_number 23930
_diffrn_reflns_point_group_measured_fraction_full 0.999
_diffrn_reflns_point_group_measured_fraction_max 0.989
_diffrn_reflns_theta_full 25.242
_diffrn_reflns_theta_max 28.847
_diffrn_reflns_theta_min 2.210
_exptl_absorpt_coefficient_mu 3.054
_exptl_absorpt_correction_T_max 0.512
_exptl_absorpt_correction_T_min 0.423
_exptl_absorpt_correction_type multi-scan
_exptl_absorpt_process_details 'Bruker SADABS'
_exptl_crystal_colour brown
_exptl_crystal_density_diffrn 1.826
_exptl_crystal_description needle
_exptl_crystal_F_000 470
_exptl_crystal_size_max 0.48
_exptl_crystal_size_mid 0.28
_exptl_crystal_size_min 0.25
_refine_diff_density_max 1.906
_refine_diff_density_min -1.757
_refine_diff_density_rms 0.192
_refine_ls_extinction_method none
_refine_ls_goodness_of_fit_ref 1.072
_refine_ls_hydrogen_treatment mixed
_refine_ls_matrix_type full
_refine_ls_number_parameters 197
_refine_ls_number_reflns 4555
_refine_ls_number_restraints 0
_refine_ls_restrained_S_all 1.072
_refine_ls_R_factor_all 0.0833
_refine_ls_R_factor_gt 0.0584
_refine_ls_shift/su_max 0.000
_refine_ls_shift/su_mean 0.000
_refine_ls_structure_factor_coef Fsqd
_refine_ls_weighting_details 'w=1/[\s^2^(Fo^2^)+(0.0830P)^2^+2.2665P] where P=(Fo^2^+2Fc^2^)/3'
_refine_ls_weighting_scheme calc
_refine_ls_wR_factor_gt 0.1486
_refine_ls_wR_factor_ref 0.1725
_reflns_Friedel_coverage 0.000
_reflns_number_gt 3252
_reflns_number_total 4555
_reflns_threshold_expression 'I > 2\s(I)'
_cod_data_source_file c8nj02634c2.cif
_cod_data_source_block 3
_cod_depositor_comments 'Adding full bibliography for 7057596--7057602.cif.'
_cod_database_code 7057602
_shelx_shelxl_version_number 2014/7
_shelx_space_group_comment
;
The symmetry employed for this shelxl refinement is uniquely defined
by the following loop, which should always be used as a source of
symmetry information in preference to the above space-group names.
They are only intended as comments.
;
_exptl_absorpt_special_details 'Bruker (2009). SADABS Bruker AXS Inc., Madison, Wisconsin, USA.'

loop_
_space_group_symop_operation_xyz
'x, y, z'
'-x, -y, -z'

loop_
_atom_site_label
_atom_site_type_symbol
_atom_site_fract_x
_atom_site_fract_y
_atom_site_fract_z
_atom_site_U_iso_or_equiv
_atom_site_adp_type
_atom_site_occupancy
_atom_site_site_symmetry_order
_atom_site_calc_flag
_atom_site_refinement_flags_posn
_atom_site_refinement_flags_adp
_atom_site_refinement_flags_occupancy
Mn Mn 0.5000 1.0000 0.5000 0.0317(2) Uani 1 2 d S . P
I1 I 0.23629(7) 0.61966(5) 0.92328(4) 0.0709(2) Uani 1 1 d . . .
I2 I 0.0000 0.5000 1.0000 0.0560(2) Uani 1 2 d S . P
N1 N 0.5954(5) 0.8015(4) 0.3890(4) 0.0321(8) Uani 1 1 d . . .
N2 N 0.7003(5) 0.4680(4) 0.5515(4) 0.0354(8) Uani 1 1 d . . .
O1 O 0.4184(5) 1.0896(4) 0.3710(3) 0.0398(8) Uani 1 1 d . . .
O2 O 0.9764(5) 0.2235(4) 0.5781(4) 0.0518(10) Uani 1 1 d . . .
H20 H 0.835(10) 0.930(9) 0.402(9) 0.078 Uiso 1 1 d . U .
O3 O 0.7548(5) 0.9917(4) 0.3872(4) 0.0434(8) Uani 1 1 d . . .
C1 C 0.3865(6) 1.0401(5) 0.2761(4) 0.0345(10) Uani 1 1 d . . .
C2 C 0.2896(7) 1.1389(6) 0.2132(5) 0.0436(11) Uani 1 1 d . . .
H2 H 0.2491 1.2376 0.2384 0.052 Uiso 1 1 calc R U .
C3 C 0.2530(8) 1.0925(7) 0.1142(6) 0.0523(14) Uani 1 1 d . . .
H3 H 0.1870 1.1599 0.0740 0.063 Uiso 1 1 calc R U .
C4 C 0.3136(9) 0.9464(8) 0.0743(6) 0.0573(15) Uani 1 1 d . . .
H4 H 0.2876 0.9156 0.0081 0.069 Uiso 1 1 calc R U .
C5 C 0.4119(8) 0.8474(7) 0.1324(5) 0.0486(13) Uani 1 1 d . . .
H5 H 0.4547 0.7489 0.1037 0.058 Uiso 1 1 calc R U .
C6 C 0.4493(6) 0.8921(6) 0.2351(5) 0.0356(10) Uani 1 1 d . . .
C7 C 0.5561(6) 0.7817(5) 0.2898(5) 0.0360(10) Uani 1 1 d . . .
H7 H 0.6015 0.6861 0.2494 0.043 Uiso 1 1 calc R U .
C8 C 0.7112(6) 0.6676(5) 0.4221(5) 0.0339(9) Uani 1 1 d . . .
H8A H 0.7707 0.6897 0.4689 0.041 Uiso 1 1 calc R U .
H8B H 0.7960 0.5983 0.3396 0.041 Uiso 1 1 calc R U .
C9 C 0.6059(6) 0.6029(5) 0.5120(5) 0.0376(10) Uani 1 1 d . . .
H9A H 0.5224 0.6742 0.5936 0.045 Uiso 1 1 calc R U .
H9B H 0.5429 0.5868 0.4649 0.045 Uiso 1 1 calc R U .
C10 C 0.8271(7) 0.3495(5) 0.4380(5) 0.0399(10) Uani 1 1 d . . .
H10A H 0.9188 0.3701 0.3869 0.048 Uiso 1 1 calc R U .
H10B H 0.7743 0.3398 0.3782 0.048 Uiso 1 1 calc R U .
C11 C 0.8994(7) 0.2096(6) 0.4898(6) 0.0453(12) Uani 1 1 d . . .
H11A H 0.8084 0.1872 0.5380 0.054 Uiso 1 1 calc R U .
H11B H 0.9842 0.1307 0.4142 0.054 Uiso 1 1 calc R U .
C12 C 0.8523(8) 0.3402(7) 0.6912(6) 0.0514(13) Uani 1 1 d . . .
H12A H 0.9069 0.3488 0.7499 0.062 Uiso 1 1 calc R U .
H12B H 0.7617 0.3187 0.7431 0.062 Uiso 1 1 calc R U .
C13 C 0.7766(7) 0.4810(6) 0.6442(5) 0.0424(11) Uani 1 1 d . . .
H13A H 0.6898 0.5572 0.7215 0.051 Uiso 1 1 calc R U .
H13B H 0.8653 0.5069 0.5989 0.051 Uiso 1 1 calc R U .
C14 C 0.8178(9) 1.0031(9) 0.2487(7) 0.0656(18) Uani 1 1 d . . .
H14A H 0.8421 0.9187 0.1927 0.098 Uiso 1 1 calc R U .
H14B H 0.9208 1.0101 0.2272 0.098 Uiso 1 1 calc R U .
H14C H 0.7331 1.0882 0.2326 0.098 Uiso 1 1 calc R U .

loop_
_atom_site_aniso_label
_atom_site_aniso_U_11
_atom_site_aniso_U_22
_atom_site_aniso_U_33
_atom_site_aniso_U_23
_atom_site_aniso_U_13
_atom_site_aniso_U_12
Mn 0.0399(5) 0.0278(5) 0.0264(5) 0.0035(4) -0.0180(4) -0.0117(4)
I1 0.0987(4) 0.0687(3) 0.0425(3) 0.0000(2) -0.0192(2) -0.0439(3)
I2 0.0705(4) 0.0449(3) 0.0295(3) -0.0002(2) -0.0107(2) -0.0157(3)
N1 0.0340(19) 0.0304(19) 0.0285(18) 0.0036(15) -0.0121(15) -0.0126(16)
N2 0.0348(19) 0.033(2) 0.036(2) 0.0046(16) -0.0149(16) -0.0133(16)
O1 0.054(2) 0.0338(17) 0.0333(17) 0.0066(14) -0.0273(16) -0.0148(15)
O2 0.051(2) 0.051(2) 0.053(2) 0.0135(19) -0.0303(19) -0.0159(18)
O3 0.0391(18) 0.048(2) 0.0371(19) 0.0052(16) -0.0167(16) -0.0143(16)
C1 0.034(2) 0.045(3) 0.0213(19) 0.0057(18) -0.0119(17) -0.016(2)
C2 0.046(3) 0.047(3) 0.039(3) 0.012(2) -0.022(2) -0.018(2)
C3 0.057(3) 0.068(4) 0.042(3) 0.019(3) -0.034(3) -0.028(3)
C4 0.080(4) 0.072(4) 0.042(3) 0.015(3) -0.040(3) -0.043(4)
C5 0.067(4) 0.053(3) 0.033(3) 0.007(2) -0.025(3) -0.031(3)
C6 0.041(2) 0.043(3) 0.024(2) 0.0054(18) -0.0144(18) -0.021(2)
C7 0.044(2) 0.033(2) 0.029(2) 0.0020(18) -0.0149(19) -0.017(2)
C8 0.032(2) 0.031(2) 0.033(2) 0.0039(18) -0.0120(18) -0.0107(18)
C9 0.033(2) 0.036(2) 0.041(3) 0.007(2) -0.014(2) -0.014(2)
C10 0.043(3) 0.036(2) 0.038(3) 0.006(2) -0.019(2) -0.015(2)
C11 0.053(3) 0.038(3) 0.045(3) 0.007(2) -0.024(2) -0.018(2)
C12 0.058(3) 0.059(3) 0.043(3) 0.017(3) -0.028(3) -0.027(3)
C13 0.048(3) 0.046(3) 0.035(2) 0.006(2) -0.019(2) -0.023(2)
C14 0.062(4) 0.083(5) 0.044(3) 0.029(3) -0.017(3) -0.031(4)

loop_
_atom_type_symbol
_atom_type_description
_atom_type_scat_dispersion_real
_atom_type_scat_dispersion_imag
_atom_type_scat_source
C C 0.0033 0.0016 'International Tables Vol C Tables 4.2.6.8 and 6.1.1.4'
H H 0.0000 0.0000 'International Tables Vol C Tables 4.2.6.8 and 6.1.1.4'
N N 0.0061 0.0033 'International Tables Vol C Tables 4.2.6.8 and 6.1.1.4'
O O 0.0106 0.0060 'International Tables Vol C Tables 4.2.6.8 and 6.1.1.4'
Mn Mn 0.3368 0.7283 'International Tables Vol C Tables 4.2.6.8 and 6.1.1.4'
I I -0.4742 1.8119 'International Tables Vol C Tables 4.2.6.8 and 6.1.1.4'

loop_
_geom_angle_atom_site_label_1
_geom_angle_atom_site_label_2
_geom_angle_atom_site_label_3
_geom_angle
_geom_angle_site_symmetry_1
_geom_angle_site_symmetry_3
O1 Mn O1 180.0 . 2_676
O1 Mn N1 89.76(15) . 2_676
O1 Mn N1 90.24(15) 2_676 2_676
O1 Mn N1 90.24(15) . .
O1 Mn N1 89.76(15) 2_676 .
N1 Mn N1 180.0(2) 2_676 .
O1 Mn O3 90.86(15) . .
O1 Mn O3 89.14(15) 2_676 .
N1 Mn O3 91.58(14) 2_676 .
N1 Mn O3 88.42(14) . .
O1 Mn O3 89.14(15) . 2_676
O1 Mn O3 90.86(15) 2_676 2_676
N1 Mn O3 88.42(14) 2_676 2_676
N1 Mn O3 91.58(14) . 2_676
O3 Mn O3 180.0 . 2_676
I1 I2 I1 180.0 2_567 .
C7 N1 C8 115.1(4) . .
C7 N1 Mn 123.7(3) . .
C8 N1 Mn 121.2(3) . .
C9 N2 C10 113.9(4) . .
C9 N2 C13 114.6(4) . .
C10 N2 C13 110.3(4) . .
C1 O1 Mn 131.0(3) . .
C11 O2 C12 110.5(4) . .
C14 O3 Mn 125.0(4) . .
C14 O3 H20 108(6) . .
Mn O3 H20 115(6) . .
O1 C1 C2 118.8(5) . .
O1 C1 C6 122.3(4) . .
C2 C1 C6 118.8(4) . .
C3 C2 C1 120.9(5) . .
C3 C2 H2 119.6 . .
C1 C2 H2 119.6 . .
C2 C3 C4 120.4(5) . .
C2 C3 H3 119.8 . .
C4 C3 H3 119.8 . .
C5 C4 C3 119.8(5) . .
C5 C4 H4 120.1 . .
C3 C4 H4 120.1 . .
C4 C5 C6 120.9(5) . .
C4 C5 H5 119.5 . .
C6 C5 H5 119.5 . .
C1 C6 C5 119.1(5) . .
C1 C6 C7 123.0(4) . .
C5 C6 C7 117.9(5) . .
N1 C7 C6 126.7(4) . .
N1 C7 H7 116.6 . .
C6 C7 H7 116.6 . .
N1 C8 C9 109.1(4) . .
N1 C8 H8A 109.9 . .
C9 C8 H8A 109.9 . .
N1 C8 H8B 109.9 . .
C9 C8 H8B 109.9 . .
H8A C8 H8B 108.3 . .
N2 C9 C8 116.6(4) . .
N2 C9 H9A 108.1 . .
C8 C9 H9A 108.1 . .
N2 C9 H9B 108.1 . .
C8 C9 H9B 108.1 . .
H9A C9 H9B 107.3 . .
N2 C10 C11 109.7(4) . .
N2 C10 H10A 109.7 . .
C11 C10 H10A 109.7 . .
N2 C10 H10B 109.7 . .
C11 C10 H10B 109.7 . .
H10A C10 H10B 108.2 . .
O2 C11 C10 110.0(4) . .
O2 C11 H11A 109.7 . .
C10 C11 H11A 109.7 . .
O2 C11 H11B 109.7 . .
C10 C11 H11B 109.7 . .
H11A C11 H11B 108.2 . .
O2 C12 C13 111.0(5) . .
O2 C12 H12A 109.4 . .
C13 C12 H12A 109.4 . .
O2 C12 H12B 109.4 . .
C13 C12 H12B 109.4 . .
H12A C12 H12B 108.0 . .
N2 C13 C12 110.1(4) . .
N2 C13 H13A 109.6 . .
C12 C13 H13A 109.6 . .
N2 C13 H13B 109.6 . .
C12 C13 H13B 109.6 . .
H13A C13 H13B 108.2 . .
O3 C14 H14A 109.5 . .
O3 C14 H14B 109.5 . .
H14A C14 H14B 109.5 . .
O3 C14 H14C 109.5 . .
H14A C14 H14C 109.5 . .
H14B C14 H14C 109.5 . .

loop_
_geom_bond_atom_site_label_1
_geom_bond_atom_site_label_2
_geom_bond_distance
_geom_bond_site_symmetry_2
Mn O1 1.864(3) .
Mn O1 1.864(3) 2_676
Mn N1 2.036(4) 2_676
Mn N1 2.036(4) .
Mn O3 2.256(4) .
Mn O3 2.256(4) 2_676
I1 I2 2.9221(6) .
I2 I1 2.9221(6) 2_567
N1 C7 1.288(6) .
N1 C8 1.478(6) .
N2 C9 1.451(6) .
N2 C10 1.455(6) .
N2 C13 1.456(6) .
O1 C1 1.325(5) .
O2 C11 1.424(7) .
O2 C12 1.440(7) .
O3 C14 1.422(7) .
O3 H20 0.82(8) .
C1 C2 1.394(7) .
C1 C6 1.397(7) .
C2 C3 1.377(8) .
C2 H2 0.9300 .
C3 C4 1.380(9) .
C3 H3 0.9300 .
C4 C5 1.365(9) .
C4 H4 0.9300 .
C5 C6 1.408(7) .
C5 H5 0.9300 .
C6 C7 1.436(7) .
C7 H7 0.9300 .
C8 C9 1.526(7) .
C8 H8A 0.9700 .
C8 H8B 0.9700 .
C9 H9A 0.9700 .
C9 H9B 0.9700 .
C10 C11 1.513(7) .
C10 H10A 0.9700 .
C10 H10B 0.9700 .
C11 H11A 0.9700 .
C11 H11B 0.9700 .
C12 C13 1.499(8) .
C12 H12A 0.9700 .
C12 H12B 0.9700 .
C13 H13A 0.9700 .
C13 H13B 0.9700 .
C14 H14A 0.9600 .
C14 H14B 0.9600 .
C14 H14C 0.9600 .

loop_
_geom_torsion_atom_site_label_1
_geom_torsion_atom_site_label_2
_geom_torsion_atom_site_label_3
_geom_torsion_atom_site_label_4
_geom_torsion
_geom_torsion_site_symmetry_1
N1 Mn O1 C1 -160.1(4) 2_676
N1 Mn O1 C1 19.9(4) .
O3 Mn O1 C1 108.3(4) .
O3 Mn O1 C1 -71.7(4) 2_676
Mn O1 C1 C2 165.5(4) .
Mn O1 C1 C6 -15.8(7) .
O1 C1 C2 C3 -179.9(5) .
C6 C1 C2 C3 1.3(8) .
C1 C2 C3 C4 -0.8(9) .
C2 C3 C4 C5 -0.7(10) .
C3 C4 C5 C6 1.5(10) .
O1 C1 C6 C5 -179.2(5) .
C2 C1 C6 C5 -0.5(7) .
O1 C1 C6 C7 -1.4(7) .
C2 C1 C6 C7 177.4(5) .
C4 C5 C6 C1 -0.9(8) .
C4 C5 C6 C7 -178.9(6) .
C8 N1 C7 C6 -178.8(4) .
Mn N1 C7 C6 3.8(7) .
C1 C6 C7 N1 6.6(8) .
C5 C6 C7 N1 -175.5(5) .
C7 N1 C8 C9 -82.5(5) .
Mn N1 C8 C9 94.9(4) .
C10 N2 C9 C8 -59.8(6) .
C13 N2 C9 C8 68.5(6) .
N1 C8 C9 N2 178.4(4) .
C9 N2 C10 C11 -171.8(4) .
C13 N2 C10 C11 57.7(5) .
C12 O2 C11 C10 59.4(6) .
N2 C10 C11 O2 -59.1(6) .
C11 O2 C12 C13 -58.6(6) .
C9 N2 C13 C12 173.2(4) .
C10 N2 C13 C12 -56.6(6) .
O2 C12 C13 N2 56.8(6) .
